data_7229199
loop_
_publ_author_name
'Burrows, Andrew D.'
'Chan, Siobhan'
'Gee, William J.'
'Mahon, Mary F.'
'Richardson, Christopher'
'Sebestyen, Viorica M.'
'Turski, Domenyk'
'Warren, Mark R.'

_publ_section_title
;
 The impact of N,N&#x2032;-ditopic ligand length and geometry on the
 structures of zinc-based mixed-linker metal--organic frameworks
;
_journal_name_full CrystEngComm
_journal_paper_doi 10.1039/C7CE01447C
_journal_year 2017
_chemical_formula_moiety '2(C42 H28 N8 O8 Zn2), 4(C3 H7 N O)'
_chemical_formula_sum 'C96 H84 N20 O20 Zn4'
_chemical_formula_weight 2099.31
_chemical_name_systematic
;
 ?
;
_space_group_crystal_system orthorhombic
_space_group_IT_number 19
_space_group_name_Hall 'P 2ac 2ab'
_space_group_name_H-M_alt 'P 21 21 21'
_symmetry_space_group_name_Hall 'P 2ac 2ab'
_symmetry_space_group_name_H-M 'P 21 21 21'
_atom_sites_solution_hydrogens geom
_atom_sites_solution_primary direct
_audit_creation_date 2016-08-02
_audit_creation_method
;
Olex2 1.2
(compiled 2016.02.19 svn.r3266 for OlexSys, GUI svn.r5155)
;
_audit_update_record
;
2017-06-09 deposited with the CCDC.
2017-09-12 downloaded from the CCDC.
;
_cell_angle_alpha 90
_cell_angle_beta 90
_cell_angle_gamma 90
_cell_formula_units_Z 4
_cell_length_a 16.5520(2)
_cell_length_b 18.8640(2)
_cell_length_c 29.4330(3)
_cell_measurement_reflns_used 129821
_cell_measurement_temperature 150(2)
_cell_measurement_theta_max 27.485
_cell_measurement_theta_min 2.910
_cell_volume 9190.07(17)
_computing_cell_refinement 'HKL Scalepack (Otwinowski & Minor 1997)'
_computing_data_collection 'Collect (Bruker AXS BV 1997-2004)'
_computing_data_reduction 'Denzo & Scalepack (Otwinowski, Minor 1997)'
_computing_molecular_graphics 'Olex2 (Dolomanov et al., 2009)'
_computing_publication_material 'Olex2 (Dolomanov et al., 2009)'
_computing_structure_refinement 'ShelXL (Sheldrick, 2015)'
_computing_structure_solution 'SHELXS-97 (Sheldrick 1990)'
_diffrn_ambient_temperature 150(2)
_diffrn_measured_fraction_theta_full 0.994
_diffrn_measured_fraction_theta_max 0.995
_diffrn_measurement_device_type '95mm CCD camera on \k-goniostat'
_diffrn_measurement_method CCD
_diffrn_radiation_monochromator 'horizonally mounted graphite crystal'
_diffrn_radiation_type MoK\a
_diffrn_radiation_wavelength 0.71073
_diffrn_reflns_av_R_equivalents 0.0638
_diffrn_reflns_av_unetI/netI 0.0519
_diffrn_reflns_Laue_measured_fraction_full 0.994
_diffrn_reflns_Laue_measured_fraction_max 0.995
_diffrn_reflns_limit_h_max 21
_diffrn_reflns_limit_h_min -20
_diffrn_reflns_limit_k_max 24
_diffrn_reflns_limit_k_min -24
_diffrn_reflns_limit_l_max 38
_diffrn_reflns_limit_l_min -38
_diffrn_reflns_number 125929
_diffrn_reflns_point_group_measured_fraction_full 0.996
_diffrn_reflns_point_group_measured_fraction_max 0.996
_diffrn_reflns_theta_full 25.242
_diffrn_reflns_theta_max 27.505
_diffrn_reflns_theta_min 3.523
_diffrn_source 'fine-focus sealed tube'
_exptl_absorpt_coefficient_mu 1.116
_exptl_absorpt_correction_T_max 0.645
_exptl_absorpt_correction_T_min 0.589
_exptl_absorpt_correction_type multi-scan
_exptl_absorpt_process_details
;
multi-scan from symmetry-related measurements 
 Sortav (Blessing 1995)
;
_exptl_crystal_colour colorless
_exptl_crystal_density_diffrn 1.517
_exptl_crystal_description block
_exptl_crystal_F_000 4320
_exptl_crystal_size_max 0.35
_exptl_crystal_size_mid 0.3
_exptl_crystal_size_min 0.275
_refine_diff_density_max 0.275
_refine_diff_density_min -0.323
_refine_diff_density_rms 0.061
_refine_ls_abs_structure_details
;
 Refined as an inversion twin.
;
_refine_ls_abs_structure_Flack 0.488(9)
_refine_ls_extinction_method none
_refine_ls_goodness_of_fit_ref 1.061
_refine_ls_hydrogen_treatment mixed
_refine_ls_matrix_type full
_refine_ls_number_parameters 1307
_refine_ls_number_reflns 20994
_refine_ls_number_restraints 17
_refine_ls_restrained_S_all 1.064
_refine_ls_R_factor_all 0.0651
_refine_ls_R_factor_gt 0.0389
_refine_ls_shift/su_max 0.001
_refine_ls_shift/su_mean 0.000
_refine_ls_structure_factor_coef Fsqd
_refine_ls_weighting_details 'w=1/[\s^2^(Fo^2^)+(0.0250P)^2^+5.0797P] where P=(Fo^2^+2Fc^2^)/3'
_refine_ls_weighting_scheme calc
_refine_ls_wR_factor_gt 0.0715
_refine_ls_wR_factor_ref 0.0782
_reflns_Friedel_coverage 0.849
_reflns_Friedel_fraction_full 0.998
_reflns_Friedel_fraction_max 0.997
_reflns_number_gt 16236
_reflns_number_total 20994
_reflns_threshold_expression 'I > 2\s(I)'
_cod_data_source_file c7ce01447c2.cif
_cod_data_source_block Cpd-1-h09adb09
_cod_database_code 7229199
_shelxl_version_number 2014-3
_shelx_space_group_comment
;
The symmetry employed for this shelxl refinement is uniquely defined
by the following loop, which should always be used as a source of
symmetry information in preference to the above space-group names.
They are only intended as comments.
;
_shelx_estimated_absorpt_t_max 0.749
_shelx_estimated_absorpt_t_min 0.696
_olex2_refinement_description
;
1. Twinned data refinement
 Scales: 0.512(9) 0.488(9)
2. Fixed Uiso
 At 1.2 times of:
  All C(H) groups
 At 1.5 times of:
  All C(H,H,H) groups
3. Restrained distances
 C89-O19 \\sim C89A-O19A \\sim C86-O20
 with sigma of 0.02
 C89-N19 \\sim C89A-N19 \\sim C86-N20
 with sigma of 0.02
 N19-C90 \\sim N19-C91 \\sim N19-C90A \\sim N19-C91A \\sim N20-C87
 with sigma of 0.02
 O19-C90 \\sim O20-C87
 with sigma of 0.02
4. Others
 Fixed Sof: O19(0.65) O19A(0.35) C89(0.65) H89(0.65) C90(0.65) H90A(0.65)
 H90B(0.65) H90C(0.65) C91(0.65) H91A(0.65) H91B(0.65) H91C(0.65) C89A(0.35)
 H89A(0.35) C90A(0.35) H90D(0.35) H90E(0.35) H90F(0.35) C91A(0.35) H91D(0.35)
 H91E(0.35) H91F(0.35)
5.a Aromatic/amide H refined with riding coordinates:
 N3(H3), N6(H6), N11(H11A), N14(H14), C1(H1), C2(H2), C4(H4), C5(H5), C7(H7),
 C10(H10), C11(H11), C12(H12), C13(H13), C16(H16), C17(H17), C19(H19), C20(H20),
  C22(H22), C23(H23), C25(H25), C26(H26), C28(H28), C31(H31), C32(H32),
 C33(H33), C34(H34), C37(H37), C38(H38), C40(H40), C41(H41), C43(H43), C44(H44),
  C46(H46), C47(H47), C49(H49), C52(H52), C53(H53), C54(H54), C55(H55),
 C59(H59), C60(H60), C62(H62), C63(H63), C67(H67), C68(H68), C70(H70), C71(H71),
  C73(H73), C74(H74), C76(H76), C77(H77), C79(H79), C82(H82), C83(H83),
 C84(H84), C85(H85), C86(H86), C89(H89), C92(H92), C95(H95), C89A(H89A)
5.b Idealised Me refined as rotating group:
 C87(H87A,H87B,H87C), C88(H88A,H88B,H88C), C90(H90A,H90B,H90C), C91(H91A,H91B,
 H91C), C93(H93A,H93B,H93C), C94(H94A,H94B,H94C), C96(H96A,H96B,H96C), C97(H97A,
 H97B,H97C), C90A(H90D,H90E,H90F), C91A(H91D,H91E,H91F)
;
_olex2_submission_special_instructions 'No special instructions were received'

loop_
_space_group_symop_operation_xyz
'x, y, z'
'-x+1/2, -y, z+1/2'
'x+1/2, -y+1/2, -z'
'-x, y+1/2, -z+1/2'

loop_
_atom_site_label
_atom_site_type_symbol
_atom_site_fract_x
_atom_site_fract_y
_atom_site_fract_z
_atom_site_U_iso_or_equiv
_atom_site_adp_type
_atom_site_occupancy
_atom_site_site_symmetry_order
_atom_site_calc_flag
_atom_site_refinement_flags_posn
_atom_site_refinement_flags_occupancy
_atom_site_disorder_assembly
_atom_site_disorder_group
Zn1 Zn 0.65557(3) -0.11310(2) 0.23374(2) 0.02195(12) Uani 1 1 d . . . .
Zn2 Zn 0.84477(3) 0.01662(2) 0.23508(2) 0.02281(12) Uani 1 1 d . . . .
Zn3 Zn 0.78467(3) 0.43797(3) 0.48210(2) 0.02102(11) Uani 1 1 d . . . .
Zn4 Zn 0.90646(3) 0.43660(3) -0.01688(2) 0.02178(12) Uani 1 1 d . . . .
O1 O 0.62216(19) -0.01047(15) 0.23510(12) 0.0316(8) Uani 1 1 d . . . .
O2 O 0.73158(18) 0.05721(16) 0.22802(11) 0.0299(7) Uani 1 1 d . . . .
O3 O 0.38273(19) 0.28312(16) 0.27139(11) 0.0291(7) Uani 1 1 d . . . .
O4 O 0.4884(2) 0.35376(15) 0.27732(11) 0.0307(8) Uani 1 1 d . . . .
O5 O 0.7703(2) -0.13484(18) 0.25040(11) 0.0369(8) Uani 1 1 d . . . .
O6 O 0.8864(2) -0.08135(15) 0.23714(12) 0.0340(8) Uani 1 1 d . . . .
O7 O 0.9777(2) -0.45736(17) 0.26522(17) 0.0604(12) Uani 1 1 d . . . .
O8 O 1.0915(2) -0.39580(16) 0.25904(12) 0.0384(9) Uani 1 1 d . . . .
O9 O 0.9611(2) 0.34291(18) -0.02497(11) 0.0422(9) Uani 1 1 d . . . .
O10 O 1.0661(3) 0.41037(19) -0.00870(15) 0.0605(12) Uani 1 1 d . . . .
O11 O 1.29289(19) 0.10163(18) 0.01804(12) 0.0378(8) Uani 1 1 d . . . .
O12 O 1.1803(2) 0.03993(15) 0.02966(10) 0.0299(8) Uani 1 1 d . . . .
O13 O 0.9401(2) 0.53500(16) -0.00293(11) 0.0338(8) Uani 1 1 d . . . .
O14 O 0.82880(18) 0.59870(17) -0.01397(11) 0.0328(8) Uani 1 1 d . . . .
O15 O 1.1690(2) 0.83894(16) 0.00704(11) 0.0353(8) Uani 1 1 d . . . .
O16 O 1.0640(2) 0.90312(16) 0.02730(12) 0.0386(9) Uani 1 1 d . . . .
O17 O 0.7092(2) 0.22297(17) 0.15053(11) 0.0385(8) Uani 1 1 d . . . .
O18 O 1.2198(3) 0.2147(2) 0.13323(14) 0.0552(10) Uani 1 1 d . . . .
O19 O 0.3660(8) -0.2807(11) 0.1014(9) 0.040(4) Uani 0.65 1 d D P A 1
O20 O 0.8533(2) -0.2889(2) 0.12841(13) 0.0506(10) Uani 1 1 d D . . .
O19A O 0.3707(14) -0.297(2) 0.0954(17) 0.045(9) Uani 0.35 1 d D P B 2
N1 N 0.6791(2) -0.10452(18) 0.16309(12) 0.0246(8) Uani 1 1 d . . . .
N2 N 0.7839(2) -0.1351(2) 0.00321(13) 0.0335(10) Uani 1 1 d . . . .
N3 N 0.7806(2) -0.1224(2) -0.04126(13) 0.0350(10) Uani 1 1 d . . . .
H3 H 0.8088 -0.1463 -0.0614 0.057(18) Uiso 1 1 calc R . . .
N4 N 0.6756(2) -0.0226(2) -0.19106(13) 0.0312(9) Uani 1 1 d . . . .
N5 N 0.8571(2) 0.02071(19) 0.16228(12) 0.0267(8) Uani 1 1 d . . . .
N6 N 0.9558(2) -0.0008(2) -0.00162(13) 0.0317(9) Uani 1 1 d . . . .
H6 H 0.9856 -0.0326 0.0124 0.034(14) Uiso 1 1 calc R . . .
N7 N 0.9597(2) 0.0112(2) -0.04624(12) 0.0351(10) Uani 1 1 d . . . .
N8 N 0.8705(2) 0.11309(19) -0.19405(12) 0.0270(9) Uani 1 1 d . . . .
N9 N 0.7893(2) 0.41996(18) 0.40991(11) 0.0233(8) Uani 1 1 d . . . .
N10 N 0.7784(2) 0.31407(19) 0.25182(12) 0.0292(9) Uani 1 1 d . . . .
N11 N 0.7961(2) 0.31523(19) 0.20743(12) 0.0277(9) Uani 1 1 d . . . .
H11A H 0.7792 0.2829 0.1881 0.037(13) Uiso 1 1 calc R . . .
N12 N 0.9020(2) 0.41481(19) 0.05676(12) 0.0295(9) Uani 1 1 d . . . .
N13 N 0.8955(2) 0.45685(18) -0.08919(12) 0.0246(8) Uani 1 1 d . . . .
N14 N 0.8871(2) 0.5594(2) -0.24993(12) 0.0272(9) Uani 1 1 d . . . .
H14 H 0.9149 0.5917 -0.2351 0.07(2) Uiso 1 1 calc R . . .
N15 N 0.8726(2) 0.5621(2) -0.29472(12) 0.0290(9) Uani 1 1 d . . . .
N16 N 0.7902(2) 0.45940(18) -0.44520(12) 0.0262(8) Uani 1 1 d . . . .
N17 N 0.5752(2) 0.2099(2) 0.13732(14) 0.0352(10) Uani 1 1 d . . . .
N18 N 1.0821(3) 0.2175(2) 0.12587(15) 0.0419(11) Uani 1 1 d . . . .
N19 N 0.5036(3) -0.2894(2) 0.10884(14) 0.0360(10) Uiso 1 1 d D . . .
N20 N 0.9915(3) -0.2888(2) 0.13156(14) 0.0399(11) Uani 1 1 d D . . .
C1 C 0.7301(3) -0.1493(2) 0.14257(15) 0.0292(11) Uani 1 1 d . . . .
H1 H 0.7539 -0.1860 0.1601 0.035 Uiso 1 1 calc R . . .
C2 C 0.7496(3) -0.1446(2) 0.09733(16) 0.0310(11) Uani 1 1 d . . . .
H2 H 0.7868 -0.1771 0.0844 0.037 Uiso 1 1 calc R . . .
C3 C 0.7146(3) -0.0920(2) 0.07042(14) 0.0252(10) Uani 1 1 d . . . .
C4 C 0.6604(3) -0.0461(2) 0.09162(15) 0.0291(10) Uani 1 1 d . . . .
H4 H 0.6346 -0.0095 0.0748 0.035 Uiso 1 1 calc R . . .
C5 C 0.6447(3) -0.0546(2) 0.13705(15) 0.0297(10) Uani 1 1 d . . . .
H5 H 0.6072 -0.0233 0.1509 0.036 Uiso 1 1 calc R . . .
C6 C 0.7319(3) -0.0877(2) 0.02175(15) 0.0277(10) Uani 1 1 d . . . .
C7 C 0.6978(3) -0.0444(2) -0.01202(16) 0.0293(11) Uani 1 1 d . . . .
H7 H 0.6609 -0.0064 -0.0079 0.035 Uiso 1 1 calc R . . .
C8 C 0.7294(3) -0.0688(2) -0.05237(16) 0.0302(11) Uani 1 1 d . . . .
C9 C 0.7114(3) -0.0518(2) -0.09997(15) 0.0295(11) Uani 1 1 d . . . .
C10 C 0.6726(3) 0.0099(3) -0.11249(17) 0.0387(13) Uani 1 1 d . . . .
H10 H 0.6566 0.0434 -0.0901 0.046 Uiso 1 1 calc R . . .
C11 C 0.6573(3) 0.0224(2) -0.15803(15) 0.0356(11) Uani 1 1 d . . . .
H11 H 0.6323 0.0660 -0.1661 0.043 Uiso 1 1 calc R . . .
C12 C 0.7105(3) -0.0836(2) -0.17832(15) 0.0358(12) Uani 1 1 d . . . .
H12 H 0.7227 -0.1176 -0.2011 0.043 Uiso 1 1 calc R . . .
C13 C 0.7297(3) -0.0996(3) -0.13407(17) 0.0366(12) Uani 1 1 d . . . .
H13 H 0.7553 -0.1433 -0.1269 0.044 Uiso 1 1 calc R . . .
C14 C 0.4590(3) 0.2934(2) 0.27254(15) 0.0244(10) Uani 1 1 d . . . .
C15 C 0.5125(3) 0.2299(2) 0.26607(15) 0.0231(10) Uani 1 1 d . . . .
C16 C 0.4773(3) 0.1635(2) 0.26244(17) 0.0293(11) Uani 1 1 d . . . .
H16 H 0.4206 0.1582 0.2659 0.035 Uiso 1 1 calc R . . .
C17 C 0.5253(3) 0.1044(2) 0.25373(16) 0.0295(11) Uani 1 1 d . . . .
H17 H 0.5012 0.0588 0.2518 0.035 Uiso 1 1 calc R . . .
C18 C 0.6081(3) 0.1116(2) 0.24788(14) 0.0209(9) Uani 1 1 d . . . .
C19 C 0.6437(3) 0.1787(2) 0.25266(15) 0.0249(10) Uani 1 1 d . . . .
H19 H 0.7005 0.1842 0.2495 0.030 Uiso 1 1 calc R . . .
C20 C 0.5952(3) 0.2371(2) 0.26202(15) 0.0245(10) Uani 1 1 d . . . .
H20 H 0.6193 0.2824 0.2657 0.029 Uiso 1 1 calc R . . .
C21 C 0.6592(3) 0.0481(2) 0.23611(14) 0.0220(9) Uani 1 1 d . . . .
C22 C 0.9099(3) -0.0211(2) 0.14020(16) 0.0329(11) Uani 1 1 d . . . .
H22 H 0.9373 -0.0566 0.1571 0.039 Uiso 1 1 calc R . . .
C23 C 0.9265(3) -0.0156(3) 0.09485(16) 0.0342(11) Uani 1 1 d . . . .
H23 H 0.9651 -0.0462 0.0813 0.041 Uiso 1 1 calc R . . .
C24 C 0.8866(3) 0.0349(2) 0.06861(15) 0.0264(10) Uani 1 1 d . . . .
C25 C 0.8321(3) 0.0785(2) 0.09113(16) 0.0324(11) Uani 1 1 d . . . .
H25 H 0.8037 0.1142 0.0749 0.039 Uiso 1 1 calc R . . .
C26 C 0.8194(3) 0.0699(2) 0.13712(16) 0.0312(11) Uani 1 1 d . . . .
H26 H 0.7819 0.1005 0.1518 0.037 Uiso 1 1 calc R . . .
C27 C 0.9009(3) 0.0412(2) 0.02012(16) 0.0279(10) Uani 1 1 d . . . .
C28 C 0.8683(3) 0.0832(2) -0.01378(15) 0.0295(11) Uani 1 1 d . . . .
H28 H 0.8283 0.1189 -0.0104 0.035 Uiso 1 1 calc R . . .
C29 C 0.9060(3) 0.0625(3) -0.05387(15) 0.0296(10) Uani 1 1 d . . . .
C30 C 0.8942(3) 0.0845(2) -0.10159(15) 0.0291(11) Uani 1 1 d . . . .
C31 C 0.8377(3) 0.1339(2) -0.11623(15) 0.0300(11) Uani 1 1 d . . . .
H31 H 0.8062 0.1592 -0.0947 0.036 Uiso 1 1 calc R . . .
C32 C 0.8275(3) 0.1462(2) -0.16243(16) 0.0308(11) Uani 1 1 d . . . .
H32 H 0.7880 0.1798 -0.1718 0.037 Uiso 1 1 calc R . . .
C33 C 0.9287(3) 0.0684(3) -0.17996(16) 0.0356(11) Uani 1 1 d . . . .
H33 H 0.9621 0.0466 -0.2022 0.043 Uiso 1 1 calc R . . .
C34 C 0.9420(3) 0.0529(3) -0.13520(16) 0.0368(12) Uani 1 1 d . . . .
H34 H 0.9836 0.0207 -0.1269 0.044 Uiso 1 1 calc R . . .
C35 C 1.0149(3) -0.4017(3) 0.25984(17) 0.0331(12) Uani 1 1 d . . . .
C36 C 0.9698(3) -0.3326(2) 0.25531(16) 0.0273(11) Uani 1 1 d . . . .
C37 C 0.8867(3) -0.3312(3) 0.25488(18) 0.0364(13) Uani 1 1 d . . . .
H37 H 0.8575 -0.3744 0.2572 0.044 Uiso 1 1 calc R . . .
C38 C 0.8449(3) -0.2680(2) 0.25109(15) 0.0274(10) Uani 1 1 d . . . .
H38 H 0.7875 -0.2676 0.2510 0.033 Uiso 1 1 calc R . . .
C39 C 0.8881(3) -0.2049(2) 0.24737(14) 0.0228(10) Uani 1 1 d . . . .
C40 C 0.9716(3) -0.2055(2) 0.24748(16) 0.0286(11) Uani 1 1 d . . . .
H40 H 1.0006 -0.1623 0.2444 0.034 Uiso 1 1 calc R . . .
C41 C 1.0130(3) -0.2691(2) 0.25203(17) 0.0303(12) Uani 1 1 d . . . .
H41 H 1.0704 -0.2694 0.2529 0.036 Uiso 1 1 calc R . . .
C42 C 0.8440(3) -0.1355(2) 0.24432(13) 0.0222(10) Uani 1 1 d . . . .
C43 C 0.7512(3) 0.3641(2) 0.39078(16) 0.0272(10) Uani 1 1 d . . . .
H43 H 0.7177 0.3354 0.4094 0.033 Uiso 1 1 calc R . . .
C44 C 0.7586(3) 0.3469(2) 0.34577(15) 0.0269(10) Uani 1 1 d . . . .
H44 H 0.7307 0.3069 0.3339 0.032 Uiso 1 1 calc R . . .
C45 C 0.8071(2) 0.3881(2) 0.31720(14) 0.0239(9) Uani 1 1 d . . . .
C46 C 0.8463(3) 0.4453(2) 0.33657(14) 0.0274(10) Uani 1 1 d . . . .
H46 H 0.8800 0.4749 0.3186 0.033 Uiso 1 1 calc R . . .
C47 C 0.8360(3) 0.4589(2) 0.38235(15) 0.0266(10) Uani 1 1 d . . . .
H47 H 0.8637 0.4983 0.3950 0.032 Uiso 1 1 calc R . . .
C48 C 0.8151(3) 0.3713(2) 0.26870(15) 0.0237(9) Uani 1 1 d . . . .
C49 C 0.8561(3) 0.4092(2) 0.23469(14) 0.0250(9) Uani 1 1 d . . . .
H49 H 0.8865 0.4516 0.2381 0.030 Uiso 1 1 calc R . . .
C50 C 0.8427(3) 0.3714(2) 0.19535(15) 0.0251(10) Uani 1 1 d . . . .
C51 C 0.8662(3) 0.3848(2) 0.14811(15) 0.0264(10) Uani 1 1 d . . . .
C52 C 0.8471(3) 0.3372(2) 0.11356(16) 0.0351(11) Uani 1 1 d . . . .
H52 H 0.8214 0.2936 0.1206 0.042 Uiso 1 1 calc R . . .
C53 C 0.8657(3) 0.3537(2) 0.06907(16) 0.0340(12) Uani 1 1 d . . . .
H53 H 0.8523 0.3205 0.0460 0.041 Uiso 1 1 calc R . . .
C54 C 0.9233(3) 0.4586(2) 0.09017(16) 0.0346(12) Uani 1 1 d . . . .
H54 H 0.9512 0.5009 0.0824 0.042 Uiso 1 1 calc R . . .
C55 C 0.9070(3) 0.4459(2) 0.13553(16) 0.0340(11) Uani 1 1 d . . . .
H55 H 0.9237 0.4790 0.1580 0.041 Uiso 1 1 calc R . . .
C57 C 1.0333(4) 0.3518(3) -0.01357(18) 0.0386(13) Uani 1 1 d . . . .
C58 C 1.0817(3) 0.2849(2) -0.00410(16) 0.0287(11) Uani 1 1 d . . . .
C59 C 1.1636(3) 0.2887(2) 0.00445(17) 0.0368(12) Uani 1 1 d . . . .
H59 H 1.1898 0.3335 0.0044 0.044 Uiso 1 1 calc R . . .
C60 C 1.2075(3) 0.2283(2) 0.01307(16) 0.0314(11) Uani 1 1 d . . . .
H60 H 1.2640 0.2315 0.0183 0.038 Uiso 1 1 calc R . . .
C61 C 1.1694(3) 0.1625(2) 0.01413(15) 0.0245(10) Uani 1 1 d . . . .
C62 C 1.0872(3) 0.1587(2) 0.00647(15) 0.0259(11) Uani 1 1 d . . . .
H62 H 1.0602 0.1143 0.0078 0.031 Uiso 1 1 calc R . . .
C63 C 1.0445(3) 0.2195(3) -0.00306(16) 0.0315(12) Uani 1 1 d . . . .
H63 H 0.9882 0.2164 -0.0090 0.038 Uiso 1 1 calc R . . .
C64 C 1.2183(3) 0.0962(2) 0.02137(14) 0.0242(10) Uani 1 1 d . . . .
C65 C 0.9017(3) 0.5922(2) -0.00530(14) 0.0233(10) Uani 1 1 d . . . .
C66 C 0.9500(3) 0.6585(2) 0.00182(15) 0.0226(10) Uani 1 1 d . . . .
C67 C 1.0338(3) 0.6547(2) 0.00088(17) 0.0313(12) Uani 1 1 d . . . .
H67 H 1.0593 0.6100 -0.0029 0.038 Uiso 1 1 calc R . . .
C68 C 1.0803(3) 0.7147(2) 0.00534(17) 0.0318(12) Uani 1 1 d . . . .
H68 H 1.1375 0.7116 0.0041 0.038 Uiso 1 1 calc R . . .
C69 C 1.0428(3) 0.7800(2) 0.01172(15) 0.0234(10) Uani 1 1 d . . . .
C70 C 0.9597(3) 0.7841(2) 0.01320(16) 0.0261(10) Uani 1 1 d . . . .
H70 H 0.9343 0.8287 0.0180 0.031 Uiso 1 1 calc R . . .
C71 C 0.9126(3) 0.7237(2) 0.00777(15) 0.0273(11) Uani 1 1 d . . . .
H71 H 0.8554 0.7269 0.0081 0.033 Uiso 1 1 calc R . . .
C72 C 1.0951(3) 0.8460(2) 0.01540(15) 0.0248(10) Uani 1 1 d . . . .
C73 C 0.9271(3) 0.5141(2) -0.10939(15) 0.0269(10) Uani 1 1 d . . . .
H73 H 0.9595 0.5451 -0.0916 0.032 Uiso 1 1 calc R . . .
C74 C 0.9151(3) 0.5307(2) -0.15459(15) 0.0297(10) Uani 1 1 d . . . .
H74 H 0.9386 0.5721 -0.1672 0.036 Uiso 1 1 calc R . . .
C75 C 0.8680(2) 0.4860(2) -0.18147(14) 0.0229(9) Uani 1 1 d . . . .
C76 C 0.8367(3) 0.4258(2) -0.16059(15) 0.0295(10) Uani 1 1 d . . . .
H76 H 0.8052 0.3932 -0.1776 0.035 Uiso 1 1 calc R . . .
C77 C 0.8512(3) 0.4137(2) -0.11532(15) 0.0294(10) Uani 1 1 d . . . .
H77 H 0.8287 0.3724 -0.1018 0.035 Uiso 1 1 calc R . . .
C78 C 0.8543(2) 0.5012(2) -0.22987(15) 0.0242(9) Uani 1 1 d . . . .
C79 C 0.8159(3) 0.4640(2) -0.26376(16) 0.0277(10) Uani 1 1 d . . . .
H79 H 0.7868 0.4208 -0.2609 0.033 Uiso 1 1 calc R . . .
C80 C 0.8292(3) 0.5038(2) -0.30375(15) 0.0244(10) Uani 1 1 d . . . .
C81 C 0.8106(3) 0.4880(2) -0.35196(15) 0.0261(10) Uani 1 1 d . . . .
C82 C 0.8439(3) 0.5308(2) -0.38524(14) 0.0326(11) Uani 1 1 d . . . .
H82 H 0.8737 0.5718 -0.3768 0.039 Uiso 1 1 calc R . . .
C83 C 0.8341(3) 0.5145(2) -0.43018(15) 0.0346(11) Uani 1 1 d . . . .
H83 H 0.8598 0.5439 -0.4520 0.042 Uiso 1 1 calc R . . .
C84 C 0.7565(3) 0.4192(2) -0.41302(16) 0.0311(11) Uani 1 1 d . . . .
H84 H 0.7246 0.3799 -0.4224 0.037 Uiso 1 1 calc R . . .
C85 C 0.7651(3) 0.4312(3) -0.36686(16) 0.0313(11) Uani 1 1 d . . . .
H85 H 0.7400 0.4004 -0.3455 0.038 Uiso 1 1 calc R . . .
C86 C 0.9193(4) -0.2591(3) 0.13031(19) 0.0516(16) Uani 1 1 d D . . .
H86 H 0.9182 -0.2088 0.1310 0.062 Uiso 1 1 calc R . . .
C87 C 0.9984(4) -0.3658(3) 0.1317(2) 0.0559(16) Uani 1 1 d D . . .
H87A H 0.9444 -0.3869 0.1331 0.084 Uiso 1 1 calc GR . . .
H87B H 1.0299 -0.3808 0.1582 0.084 Uiso 1 1 calc GR . . .
H87C H 1.0256 -0.3814 0.1039 0.084 Uiso 1 1 calc GR . . .
C88 C 1.0658(4) -0.2491(4) 0.1333(2) 0.0614(18) Uani 1 1 d . . . .
H88A H 1.0538 -0.1983 0.1311 0.092 Uiso 1 1 calc GR . . .
H88B H 1.1006 -0.2631 0.1079 0.092 Uiso 1 1 calc GR . . .
H88C H 1.0936 -0.2588 0.1620 0.092 Uiso 1 1 calc GR . . .
C89 C 0.4349(5) -0.2565(4) 0.1060(2) 0.0326(17) Uani 0.65 1 d D P A 1
H89 H 0.4380 -0.2063 0.1078 0.039 Uiso 0.65 1 calc R P A 1
C90 C 0.5016(5) -0.3691(4) 0.1065(3) 0.050(2) Uani 0.65 1 d D P A 1
H90A H 0.4455 -0.3854 0.1081 0.076 Uiso 0.65 1 calc GR P A 1
H90B H 0.5322 -0.3888 0.1320 0.076 Uiso 0.65 1 calc GR P A 1
H90C H 0.5258 -0.3848 0.0778 0.076 Uiso 0.65 1 calc GR P A 1
C91 C 0.5808(5) -0.2571(5) 0.1132(3) 0.044(2) Uani 0.65 1 d D P A 1
H91A H 0.5750 -0.2055 0.1112 0.067 Uiso 0.65 1 calc GR P A 1
H91B H 0.6162 -0.2737 0.0888 0.067 Uiso 0.65 1 calc GR P A 1
H91C H 0.6044 -0.2697 0.1427 0.067 Uiso 0.65 1 calc GR P A 1
C92 C 1.1530(4) 0.1863(3) 0.13011(19) 0.0534(15) Uani 1 1 d . . . .
H92 H 1.1526 0.1359 0.1309 0.064 Uiso 1 1 calc R . . .
C93 C 1.0069(4) 0.1791(4) 0.1228(2) 0.069(2) Uani 1 1 d . . . .
H93A H 1.0171 0.1283 0.1268 0.103 Uiso 1 1 calc GR . . .
H93B H 0.9825 0.1872 0.0929 0.103 Uiso 1 1 calc GR . . .
H93C H 0.9699 0.1957 0.1465 0.103 Uiso 1 1 calc GR . . .
C94 C 1.0778(4) 0.2939(3) 0.1242(2) 0.0533(16) Uani 1 1 d . . . .
H94A H 1.0445 0.3111 0.1494 0.080 Uiso 1 1 calc GR . . .
H94B H 1.0535 0.3086 0.0953 0.080 Uiso 1 1 calc GR . . .
H94C H 1.1323 0.3137 0.1267 0.080 Uiso 1 1 calc GR . . .
C95 C 0.6402(3) 0.2466(3) 0.14850(17) 0.0391(13) Uani 1 1 d . . . .
H95 H 0.6329 0.2953 0.1556 0.047 Uiso 1 1 calc R . . .
C96 C 0.5814(4) 0.1341(3) 0.12827(18) 0.0448(14) Uani 1 1 d . . . .
H96A H 0.6362 0.1179 0.1353 0.067 Uiso 1 1 calc GR . . .
H96B H 0.5695 0.1251 0.0962 0.067 Uiso 1 1 calc GR . . .
H96C H 0.5425 0.1085 0.1473 0.067 Uiso 1 1 calc GR . . .
C97 C 0.4940(3) 0.2408(3) 0.1358(2) 0.0542(16) Uani 1 1 d . . . .
H97A H 0.4974 0.2919 0.1417 0.081 Uiso 1 1 calc GR . . .
H97B H 0.4601 0.2185 0.1591 0.081 Uiso 1 1 calc GR . . .
H97C H 0.4702 0.2327 0.1058 0.081 Uiso 1 1 calc GR . . .
C89A C 0.4391(11) -0.3206(9) 0.0993(5) 0.055(5) Uani 0.35 1 d D P B 2
H89A H 0.4440 -0.3702 0.0943 0.066 Uiso 0.35 1 calc R P B 2
C90A C 0.5877(9) -0.3145(11) 0.1120(6) 0.064(5) Uani 0.35 1 d D P A 2
H90D H 0.5907 -0.3638 0.1017 0.096 Uiso 0.35 1 calc GR P A 2
H90E H 0.6061 -0.3114 0.1435 0.096 Uiso 0.35 1 calc GR P A 2
H90F H 0.6223 -0.2849 0.0927 0.096 Uiso 0.35 1 calc GR P A 2
C91A C 0.5008(10) -0.2077(7) 0.1125(5) 0.047(4) Uani 0.35 1 d D P A 2
H91D H 0.4925 -0.1873 0.0822 0.070 Uiso 0.35 1 calc GR P A 2
H91E H 0.5520 -0.1904 0.1251 0.070 Uiso 0.35 1 calc GR P A 2
H91F H 0.4562 -0.1937 0.1325 0.070 Uiso 0.35 1 calc GR P A 2

loop_
_atom_site_aniso_label
_atom_site_aniso_U_11
_atom_site_aniso_U_22
_atom_site_aniso_U_33
_atom_site_aniso_U_23
_atom_site_aniso_U_13
_atom_site_aniso_U_12
Zn1 0.0215(3) 0.0158(2) 0.0286(3) -0.0015(2) 0.0009(3) 0.0002(2)
Zn2 0.0227(3) 0.0168(2) 0.0288(3) -0.0012(2) 0.0031(2) -0.0001(2)
Zn3 0.0205(3) 0.0166(2) 0.0259(3) 0.0001(2) 0.0000(2) 0.0001(2)
Zn4 0.0219(3) 0.0159(2) 0.0275(3) 0.0007(2) 0.0015(2) 0.0003(2)
O1 0.0344(19) 0.0168(15) 0.044(2) -0.0030(15) 0.0034(16) 0.0029(14)
O2 0.0255(18) 0.0268(16) 0.0374(19) 0.0022(15) 0.0063(15) 0.0065(15)
O3 0.0277(18) 0.0241(16) 0.0354(19) 0.0014(14) 0.0034(15) 0.0076(14)
O4 0.039(2) 0.0169(16) 0.0365(19) -0.0028(13) 0.0043(15) 0.0020(14)
O5 0.0213(19) 0.042(2) 0.047(2) 0.0019(16) -0.0005(16) 0.0066(15)
O6 0.0370(19) 0.0175(15) 0.048(2) 0.0039(15) 0.0097(17) 0.0044(14)
O7 0.051(3) 0.0204(19) 0.110(4) 0.008(2) -0.015(3) -0.0003(18)
O8 0.036(2) 0.0286(17) 0.050(2) 0.0090(16) 0.0073(18) 0.0132(16)
O9 0.057(3) 0.038(2) 0.032(2) 0.0007(16) -0.0007(18) 0.0266(19)
O10 0.074(3) 0.0214(19) 0.087(3) 0.004(2) 0.010(2) 0.012(2)
O11 0.0238(18) 0.048(2) 0.042(2) 0.0060(17) -0.0015(16) 0.0102(16)
O12 0.042(2) 0.0184(15) 0.0294(18) 0.0011(12) 0.0053(14) 0.0080(14)
O13 0.036(2) 0.0176(16) 0.047(2) -0.0001(14) -0.0126(16) -0.0019(15)
O14 0.0195(18) 0.0382(19) 0.0406(19) 0.0018(16) -0.0032(15) -0.0074(15)
O15 0.033(2) 0.0299(17) 0.043(2) -0.0078(15) 0.0090(16) -0.0136(16)
O16 0.046(2) 0.0195(17) 0.050(2) -0.0026(15) -0.0181(18) 0.0022(16)
O17 0.035(2) 0.0375(19) 0.043(2) -0.0018(16) -0.0037(17) -0.0049(18)
O18 0.051(3) 0.053(2) 0.062(3) -0.012(2) -0.004(2) 0.004(2)
O19 0.042(7) 0.040(7) 0.038(7) -0.003(6) 0.005(4) -0.006(4)
O20 0.041(2) 0.048(2) 0.062(3) -0.002(2) -0.008(2) -0.006(2)
O19A 0.023(10) 0.06(2) 0.049(14) -0.014(12) -0.014(9) -0.009(8)
N1 0.025(2) 0.0216(18) 0.027(2) 0.0012(15) -0.0012(16) -0.0008(16)
N2 0.028(2) 0.044(2) 0.028(2) 0.0035(18) 0.0011(19) 0.004(2)
N3 0.029(2) 0.047(2) 0.029(2) 0.0041(19) 0.0039(19) 0.009(2)
N4 0.036(2) 0.025(2) 0.033(2) 0.0031(17) -0.0008(18) 0.0025(18)
N5 0.027(2) 0.0221(18) 0.031(2) -0.0007(16) 0.0032(17) -0.0014(17)
N6 0.033(2) 0.037(2) 0.025(2) 0.0078(17) -0.0005(17) 0.0081(19)
N7 0.037(2) 0.042(2) 0.026(2) 0.0051(18) 0.0009(18) 0.009(2)
N8 0.028(2) 0.027(2) 0.027(2) 0.0053(16) 0.0009(16) 0.0027(17)
N9 0.023(2) 0.0224(19) 0.0241(19) -0.0019(15) -0.0008(16) 0.0002(16)
N10 0.029(2) 0.030(2) 0.028(2) -0.0038(16) 0.0008(18) -0.0061(18)
N11 0.030(2) 0.028(2) 0.025(2) -0.0050(16) -0.0006(17) -0.0046(18)
N12 0.035(2) 0.0258(19) 0.027(2) -0.0036(16) 0.0036(18) 0.0005(18)
N13 0.024(2) 0.0229(19) 0.027(2) 0.0030(15) 0.0015(16) 0.0020(16)
N14 0.034(2) 0.0222(18) 0.026(2) 0.0010(16) -0.0035(17) 0.0008(19)
N15 0.036(2) 0.0265(19) 0.025(2) 0.0013(17) -0.0032(17) 0.0003(18)
N16 0.025(2) 0.0241(19) 0.029(2) 0.0015(15) -0.0023(17) 0.0005(16)
N17 0.035(2) 0.034(2) 0.036(2) -0.0008(18) -0.010(2) 0.002(2)
N18 0.038(3) 0.043(3) 0.045(3) -0.004(2) 0.000(2) -0.004(2)
N20 0.041(3) 0.039(2) 0.040(3) 0.000(2) -0.008(2) -0.004(2)
C1 0.032(3) 0.025(2) 0.031(3) 0.0010(19) 0.001(2) 0.006(2)
C2 0.026(3) 0.033(3) 0.034(3) -0.005(2) 0.004(2) 0.007(2)
C3 0.023(2) 0.027(2) 0.026(2) 0.0008(18) -0.005(2) -0.007(2)
C4 0.032(3) 0.023(2) 0.032(2) 0.0015(18) -0.002(2) 0.002(2)
C5 0.028(3) 0.024(2) 0.037(3) -0.002(2) 0.002(2) 0.002(2)
C6 0.023(2) 0.033(2) 0.027(2) -0.002(2) -0.001(2) -0.005(2)
C7 0.028(3) 0.024(2) 0.036(3) -0.0012(19) -0.002(2) -0.0030(19)
C8 0.027(3) 0.029(2) 0.034(3) 0.001(2) 0.002(2) -0.006(2)
C9 0.024(3) 0.032(3) 0.032(3) 0.001(2) 0.000(2) -0.008(2)
C10 0.053(4) 0.031(3) 0.031(3) -0.005(2) 0.000(2) 0.003(3)
C11 0.048(3) 0.024(2) 0.035(3) 0.002(2) -0.002(2) 0.007(2)
C12 0.048(3) 0.031(3) 0.028(3) 0.000(2) 0.002(2) 0.010(2)
C13 0.039(3) 0.034(3) 0.036(3) 0.006(2) 0.003(2) 0.011(2)
C14 0.033(3) 0.019(2) 0.021(2) 0.0020(18) 0.005(2) 0.005(2)
C15 0.027(3) 0.018(2) 0.024(2) -0.0003(18) 0.003(2) 0.0016(19)
C16 0.017(2) 0.025(2) 0.046(3) 0.000(2) 0.004(2) 0.0006(19)
C17 0.025(3) 0.017(2) 0.046(3) -0.004(2) 0.000(2) 0.000(2)
C18 0.024(2) 0.021(2) 0.018(2) 0.0024(17) -0.0019(18) -0.0004(19)
C19 0.025(3) 0.024(2) 0.026(2) 0.0019(18) 0.000(2) -0.002(2)
C20 0.028(2) 0.017(2) 0.029(2) 0.0003(18) 0.001(2) -0.0022(19)
C21 0.028(2) 0.025(2) 0.0131(19) 0.0032(17) -0.005(2) -0.001(2)
C22 0.039(3) 0.029(2) 0.031(3) 0.003(2) 0.005(2) 0.007(2)
C23 0.035(3) 0.033(3) 0.035(3) 0.001(2) 0.007(2) 0.008(2)
C24 0.022(2) 0.029(2) 0.029(2) 0.0009(19) 0.0015(19) -0.006(2)
C25 0.027(3) 0.031(3) 0.039(3) 0.006(2) 0.000(2) 0.004(2)
C26 0.027(3) 0.031(3) 0.035(3) -0.001(2) 0.003(2) 0.005(2)
C27 0.023(2) 0.030(2) 0.031(2) 0.001(2) 0.001(2) -0.002(2)
C28 0.023(2) 0.036(3) 0.029(2) 0.003(2) 0.004(2) 0.009(2)
C29 0.028(3) 0.035(2) 0.026(2) 0.005(2) -0.001(2) -0.001(2)
C30 0.028(3) 0.030(2) 0.030(3) 0.006(2) 0.003(2) 0.001(2)
C31 0.026(3) 0.034(3) 0.030(3) 0.002(2) 0.004(2) 0.002(2)
C32 0.027(3) 0.031(2) 0.035(3) 0.004(2) 0.004(2) 0.004(2)
C33 0.029(3) 0.045(3) 0.032(3) 0.006(2) 0.006(2) 0.009(2)
C34 0.032(3) 0.042(3) 0.037(3) 0.009(2) -0.001(2) 0.015(2)
C35 0.036(3) 0.032(3) 0.031(3) 0.002(2) -0.004(2) 0.003(2)
C36 0.029(3) 0.020(2) 0.033(3) 0.0012(19) 0.003(2) 0.003(2)
C37 0.034(3) 0.025(2) 0.050(3) 0.003(2) -0.003(2) -0.008(2)
C38 0.019(2) 0.026(2) 0.037(3) 0.0007(19) 0.001(2) -0.002(2)
C39 0.026(3) 0.021(2) 0.022(2) 0.0002(17) -0.0001(19) 0.002(2)
C40 0.024(3) 0.022(2) 0.040(3) 0.003(2) -0.001(2) -0.004(2)
C41 0.019(3) 0.027(2) 0.045(3) 0.001(2) 0.001(2) 0.005(2)
C42 0.023(2) 0.025(2) 0.019(2) -0.0005(17) 0.000(2) 0.002(2)
C43 0.025(3) 0.021(2) 0.036(3) -0.0013(19) 0.001(2) -0.0029(19)
C44 0.026(3) 0.025(2) 0.030(3) -0.0028(19) -0.0009(19) -0.0024(19)
C45 0.021(2) 0.023(2) 0.028(2) -0.0023(18) -0.0011(18) 0.0017(19)
C46 0.030(3) 0.024(2) 0.027(2) 0.0031(19) 0.004(2) -0.001(2)
C47 0.028(3) 0.019(2) 0.033(3) -0.0021(18) -0.001(2) -0.0037(19)
C48 0.022(2) 0.024(2) 0.025(2) -0.0021(19) 0.0019(19) 0.0032(18)
C49 0.026(2) 0.024(2) 0.025(2) -0.0028(19) -0.003(2) 0.0010(19)
C50 0.020(2) 0.023(2) 0.032(2) -0.0020(18) 0.002(2) 0.004(2)
C51 0.023(3) 0.027(2) 0.029(2) 0.000(2) 0.0018(19) 0.003(2)
C52 0.046(3) 0.027(2) 0.032(3) 0.003(2) 0.001(2) -0.007(2)
C53 0.048(3) 0.024(2) 0.030(3) -0.004(2) 0.000(2) -0.005(2)
C54 0.040(3) 0.028(2) 0.036(3) -0.002(2) 0.002(2) -0.010(2)
C55 0.048(3) 0.028(2) 0.026(2) -0.009(2) 0.001(2) -0.008(2)
C57 0.054(4) 0.032(3) 0.030(3) 0.003(2) 0.011(3) 0.020(3)
C58 0.033(3) 0.024(2) 0.029(3) 0.0034(19) 0.002(2) 0.007(2)
C59 0.043(3) 0.018(2) 0.049(3) 0.001(2) 0.006(3) -0.003(2)
C60 0.023(2) 0.033(3) 0.038(3) -0.003(2) 0.002(2) -0.002(2)
C61 0.031(3) 0.024(2) 0.018(2) 0.0004(18) -0.005(2) 0.003(2)
C62 0.027(3) 0.021(2) 0.030(3) 0.0000(19) 0.002(2) -0.001(2)
C63 0.027(3) 0.033(3) 0.034(3) 0.001(2) 0.000(2) 0.010(2)
C64 0.031(3) 0.027(2) 0.014(2) -0.0014(18) -0.001(2) 0.006(2)
C65 0.028(3) 0.025(2) 0.017(2) 0.0033(17) 0.0019(19) -0.003(2)
C66 0.023(3) 0.022(2) 0.023(2) 0.0006(18) -0.0029(19) -0.002(2)
C67 0.024(3) 0.018(2) 0.052(3) -0.003(2) -0.003(2) 0.003(2)
C68 0.023(3) 0.027(2) 0.046(3) -0.006(2) 0.002(2) 0.002(2)
C69 0.027(2) 0.019(2) 0.025(2) 0.0002(18) -0.001(2) -0.0056(19)
C70 0.027(3) 0.017(2) 0.035(3) -0.001(2) 0.000(2) 0.004(2)
C71 0.020(2) 0.029(2) 0.033(3) 0.002(2) -0.001(2) 0.003(2)
C72 0.032(3) 0.026(2) 0.016(2) -0.0008(19) -0.007(2) -0.007(2)
C73 0.026(2) 0.025(2) 0.030(2) -0.0012(19) 0.001(2) -0.006(2)
C74 0.032(3) 0.026(2) 0.031(3) 0.0044(19) 0.002(2) -0.005(2)
C75 0.019(2) 0.024(2) 0.026(2) 0.0004(18) 0.0035(17) 0.0037(18)
C76 0.029(3) 0.027(2) 0.032(3) -0.0024(19) 0.002(2) -0.002(2)
C77 0.032(3) 0.025(2) 0.032(3) 0.0044(19) 0.007(2) -0.003(2)
C78 0.016(2) 0.023(2) 0.033(2) -0.0004(19) 0.002(2) 0.0066(18)
C79 0.022(2) 0.027(2) 0.034(3) 0.001(2) 0.000(2) 0.0007(18)
C80 0.019(2) 0.027(2) 0.028(2) -0.0005(18) 0.0007(19) 0.0056(19)
C81 0.023(2) 0.027(2) 0.029(2) 0.0003(19) -0.0030(19) 0.004(2)
C82 0.040(3) 0.029(2) 0.029(2) 0.0063(19) -0.010(2) -0.012(2)
C83 0.041(3) 0.032(2) 0.031(3) 0.006(2) -0.006(2) -0.013(2)
C84 0.034(3) 0.028(2) 0.031(3) -0.003(2) -0.001(2) -0.008(2)
C85 0.030(3) 0.034(3) 0.029(3) -0.002(2) 0.004(2) -0.005(2)
C86 0.072(5) 0.038(3) 0.044(4) 0.002(3) -0.011(3) 0.000(3)
C87 0.065(4) 0.043(3) 0.060(4) -0.006(3) -0.005(3) 0.005(3)
C88 0.059(4) 0.074(4) 0.051(4) 0.004(3) -0.008(3) -0.020(4)
C89 0.047(5) 0.027(4) 0.024(4) 0.001(3) -0.002(4) -0.007(4)
C90 0.050(6) 0.030(4) 0.071(6) -0.001(4) -0.009(5) 0.002(4)
C91 0.041(5) 0.052(5) 0.040(5) -0.011(4) -0.007(4) -0.012(5)
C92 0.075(5) 0.038(3) 0.047(3) -0.007(3) 0.000(4) -0.004(4)
C93 0.061(4) 0.087(5) 0.059(4) -0.002(4) -0.004(3) -0.030(4)
C94 0.052(4) 0.054(4) 0.053(4) -0.003(3) 0.001(3) 0.006(3)
C95 0.056(4) 0.027(3) 0.034(3) -0.001(2) 0.000(3) -0.004(3)
C96 0.053(4) 0.035(3) 0.046(3) -0.001(2) -0.014(3) -0.007(3)
C97 0.045(4) 0.059(4) 0.059(4) 0.000(3) -0.005(3) 0.009(3)
C89A 0.084(15) 0.047(11) 0.034(9) -0.003(8) -0.002(10) -0.023(11)
C90A 0.059(13) 0.083(14) 0.051(11) -0.006(11) -0.011(10) 0.003(12)
C91A 0.051(10) 0.055(10) 0.034(9) -0.009(7) -0.002(8) -0.004(8)

loop_
_atom_type_symbol
_atom_type_description
_atom_type_scat_dispersion_real
_atom_type_scat_dispersion_imag
_atom_type_scat_source
C C 0.0033 0.0016 'International Tables Vol C Tables 4.2.6.8 and 6.1.1.4'
H H 0.0000 0.0000 'International Tables Vol C Tables 4.2.6.8 and 6.1.1.4'
N N 0.0061 0.0033 'International Tables Vol C Tables 4.2.6.8 and 6.1.1.4'
O O 0.0106 0.0060 'International Tables Vol C Tables 4.2.6.8 and 6.1.1.4'
Zn Zn 0.2839 1.4301 'International Tables Vol C Tables 4.2.6.8 and 6.1.1.4'

loop_
_geom_angle_atom_site_label_1
_geom_angle_atom_site_label_2
_geom_angle_atom_site_label_3
_geom_angle
_geom_angle_site_symmetry_1
_geom_angle_site_symmetry_3
O1 Zn1 O3 146.02(12) . 4_645
O1 Zn1 O4 88.92(11) . 4_645
O1 Zn1 N1 89.81(14) . .
O1 Zn1 N8 85.74(14) . 2_655
O1 Zn1 C14 116.99(14) . 4_645
O3 Zn1 O4 57.12(11) 4_645 4_645
O3 Zn1 N1 93.27(13) 4_645 .
O3 Zn1 N8 90.62(13) 4_645 2_655
O3 Zn1 C14 29.06(13) 4_645 4_645
O4 Zn1 C14 28.28(12) 4_645 4_645
O5 Zn1 O1 116.88(14) . .
O5 Zn1 O3 96.60(13) . 4_645
O5 Zn1 O4 152.80(12) . 4_645
O5 Zn1 N1 94.66(14) . .
O5 Zn1 N8 87.05(14) . 2_655
O5 Zn1 C14 124.80(14) . 4_645
N1 Zn1 O4 93.85(12) . 4_645
N1 Zn1 N8 175.54(14) . 2_655
N1 Zn1 C14 96.68(13) . 4_645
N8 Zn1 O4 86.43(12) 2_655 4_645
N8 Zn1 C14 85.67(13) 2_655 4_645
O2 Zn2 N4 86.59(13) . 2_655
O2 Zn2 N5 88.42(13) . .
O6 Zn2 O2 132.61(13) . .
O6 Zn2 N4 94.09(14) . 2_655
O6 Zn2 N5 91.78(14) . .
O8 Zn2 O2 100.74(14) 4_755 .
O8 Zn2 O6 126.65(14) 4_755 .
O8 Zn2 N4 87.23(14) 4_755 2_655
O8 Zn2 N5 90.38(14) 4_755 .
N5 Zn2 N4 173.97(14) . 2_655
O12 Zn3 O15 141.45(13) 4_755 4_745
O12 Zn3 N9 88.34(12) 4_755 .
O12 Zn3 N16 88.84(12) 4_755 1_556
O14 Zn3 O12 126.99(13) 2_665 4_755
O14 Zn3 O15 91.55(14) 2_665 4_745
O14 Zn3 N9 92.07(14) 2_665 .
O14 Zn3 N16 92.69(14) 2_665 1_556
O15 Zn3 N9 89.81(13) 4_745 .
O15 Zn3 N16 90.01(13) 4_745 1_556
N9 Zn3 N16 175.24(14) . 1_556
O9 Zn4 O11 95.96(16) . 3_455
O9 Zn4 N12 88.13(14) . .
O9 Zn4 N13 94.40(13) . .
O11 Zn4 N12 85.35(15) 3_455 .
O11 Zn4 N13 88.19(14) 3_455 .
O13 Zn4 O9 136.53(15) . .
O13 Zn4 O11 126.96(14) . 3_455
O13 Zn4 N12 88.87(14) . .
O13 Zn4 N13 93.54(13) . .
N13 Zn4 N12 173.27(14) . .
C21 O1 Zn1 135.1(3) . .
C21 O2 Zn2 145.3(3) . .
C14 O3 Zn1 99.3(3) . 4_655
C14 O4 Zn1 80.8(3) . 4_655
C42 O5 Zn1 154.7(3) . .
C42 O6 Zn2 124.8(3) . .
C35 O8 Zn2 117.3(3) . 4_745
C57 O9 Zn4 106.3(3) . .
C64 O11 Zn4 154.1(3) . 3
C64 O12 Zn3 128.4(3) . 4_745
C65 O13 Zn4 130.7(3) . .
C65 O14 Zn3 152.8(3) . 2_664
C72 O15 Zn3 103.7(3) . 4_755
C1 N1 Zn1 120.7(3) . .
C1 N1 C5 116.9(4) . .
C5 N1 Zn1 122.4(3) . .
N3 N2 C6 104.5(4) . .
N2 N3 H3 123.3 . .
N2 N3 C8 113.3(4) . .
C8 N3 H3 123.3 . .
C11 N4 Zn2 131.0(3) . 2_654
C11 N4 C12 116.3(4) . .
C12 N4 Zn2 112.7(3) . 2_654
C22 N5 Zn2 121.5(3) . .
C26 N5 Zn2 122.0(3) . .
C26 N5 C22 116.2(4) . .
N7 N6 H6 123.3 . .
N7 N6 C27 113.3(4) . .
C27 N6 H6 123.3 . .
C29 N7 N6 104.8(4) . .
C32 N8 Zn1 125.5(3) . 2_654
C32 N8 C33 117.6(4) . .
C33 N8 Zn1 116.4(3) . 2_654
C43 N9 Zn3 121.2(3) . .
C47 N9 Zn3 122.1(3) . .
C47 N9 C43 116.4(4) . .
C48 N10 N11 104.5(4) . .
N10 N11 H11A 123.4 . .
N10 N11 C50 113.1(4) . .
C50 N11 H11A 123.4 . .
C53 N12 Zn4 116.0(3) . .
C54 N12 Zn4 126.9(3) . .
C54 N12 C53 116.7(4) . .
C73 N13 Zn4 123.0(3) . .
C77 N13 Zn4 120.1(3) . .
C77 N13 C73 116.7(4) . .
N15 N14 H14 123.6 . .
N15 N14 C78 112.8(4) . .
C78 N14 H14 123.6 . .
N14 N15 C80 105.0(4) . .
C83 N16 Zn3 119.3(3) . 1_554
C84 N16 Zn3 124.9(3) . 1_554
C84 N16 C83 115.6(4) . .
C95 N17 C96 120.2(4) . .
C95 N17 C97 123.1(5) . .
C96 N17 C97 116.7(4) . .
C92 N18 C93 123.3(5) . .
C92 N18 C94 119.6(5) . .
C94 N18 C93 117.1(5) . .
C89 N19 C90 117.1(6) . .
C89 N19 C91 126.0(6) . .
C91 N19 C90 116.9(6) . .
C89A N19 C90A 132.0(13) . .
C89A N19 C91A 117.3(11) . .
C90A N19 C91A 110.1(11) . .
C86 N20 C87 119.6(5) . .
C86 N20 C88 123.6(5) . .
C88 N20 C87 116.8(5) . .
N1 C1 H1 118.5 . .
N1 C1 C2 123.1(4) . .
C2 C1 H1 118.5 . .
C1 C2 H2 120.0 . .
C1 C2 C3 119.9(4) . .
C3 C2 H2 120.0 . .
C2 C3 C6 120.9(4) . .
C4 C3 C2 117.0(4) . .
C4 C3 C6 122.1(4) . .
C3 C4 H4 120.5 . .
C5 C4 C3 119.1(4) . .
C5 C4 H4 120.5 . .
N1 C5 C4 124.0(4) . .
N1 C5 H5 118.0 . .
C4 C5 H5 118.0 . .
N2 C6 C3 118.8(4) . .
N2 C6 C7 110.7(4) . .
C7 C6 C3 130.2(4) . .
C6 C7 H7 127.4 . .
C8 C7 C6 105.3(4) . .
C8 C7 H7 127.4 . .
N3 C8 C7 106.1(4) . .
N3 C8 C9 121.2(4) . .
C7 C8 C9 132.3(5) . .
C10 C9 C8 122.2(4) . .
C10 C9 C13 117.3(4) . .
C13 C9 C8 120.4(4) . .
C9 C10 H10 120.4 . .
C9 C10 C11 119.2(5) . .
C11 C10 H10 120.4 . .
N4 C11 C10 123.9(4) . .
N4 C11 H11 118.0 . .
C10 C11 H11 118.0 . .
N4 C12 H12 118.2 . .
N4 C12 C13 123.6(4) . .
C13 C12 H12 118.2 . .
C9 C13 H13 120.2 . .
C12 C13 C9 119.6(4) . .
C12 C13 H13 120.2 . .
O3 C14 Zn1 51.6(2) . 4_655
O3 C14 C15 117.3(4) . .
O4 C14 Zn1 70.9(2) . 4_655
O4 C14 O3 121.8(4) . .
O4 C14 C15 120.8(4) . .
C15 C14 Zn1 164.5(3) . 4_655
C16 C15 C14 118.9(4) . .
C20 C15 C14 121.2(4) . .
C20 C15 C16 119.8(4) . .
C15 C16 H16 120.0 . .
C15 C16 C17 119.9(4) . .
C17 C16 H16 120.0 . .
C16 C17 H17 119.7 . .
C18 C17 C16 120.5(4) . .
C18 C17 H17 119.7 . .
C17 C18 C19 119.4(4) . .
C17 C18 C21 120.3(4) . .
C19 C18 C21 120.2(4) . .
C18 C19 H19 120.3 . .
C20 C19 C18 119.4(4) . .
C20 C19 H19 120.3 . .
C15 C20 C19 120.9(4) . .
C15 C20 H20 119.6 . .
C19 C20 H20 119.6 . .
O1 C21 C18 115.4(4) . .
O2 C21 O1 126.0(4) . .
O2 C21 C18 118.6(4) . .
N5 C22 H22 118.0 . .
N5 C22 C23 124.0(4) . .
C23 C22 H22 118.0 . .
C22 C23 H23 120.1 . .
C22 C23 C24 119.9(4) . .
C24 C23 H23 120.1 . .
C23 C24 C27 121.6(4) . .
C25 C24 C23 116.6(4) . .
C25 C24 C27 121.8(4) . .
C24 C25 H25 120.1 . .
C26 C25 C24 119.9(4) . .
C26 C25 H25 120.1 . .
N5 C26 C25 123.5(4) . .
N5 C26 H26 118.3 . .
C25 C26 H26 118.3 . .
N6 C27 C24 121.5(4) . .
N6 C27 C28 104.7(4) . .
C28 C27 C24 133.8(4) . .
C27 C28 H28 127.0 . .
C27 C28 C29 106.0(4) . .
C29 C28 H28 127.0 . .
N7 C29 C28 111.1(4) . .
N7 C29 C30 116.9(4) . .
C28 C29 C30 131.9(4) . .
C31 C30 C29 125.0(4) . .
C31 C30 C34 116.5(4) . .
C34 C30 C29 118.5(4) . .
C30 C31 H31 120.0 . .
C30 C31 C32 119.9(4) . .
C32 C31 H31 120.0 . .
N8 C32 C31 122.8(4) . .
N8 C32 H32 118.6 . .
C31 C32 H32 118.6 . .
N8 C33 H33 118.5 . .
N8 C33 C34 123.1(4) . .
C34 C33 H33 118.5 . .
C30 C34 H34 120.0 . .
C33 C34 C30 119.9(4) . .
C33 C34 H34 120.0 . .
O7 C35 O8 125.2(5) . .
O7 C35 C36 120.2(5) . .
O8 C35 C36 114.6(4) . .
C37 C36 C35 120.8(4) . .
C37 C36 C41 119.6(4) . .
C41 C36 C35 119.6(4) . .
C36 C37 H37 119.4 . .
C36 C37 C38 121.2(4) . .
C38 C37 H37 119.4 . .
C37 C38 H38 120.5 . .
C37 C38 C39 119.1(4) . .
C39 C38 H38 120.5 . .
C38 C39 C42 120.0(4) . .
C40 C39 C38 120.4(4) . .
C40 C39 C42 119.6(4) . .
C39 C40 H40 119.9 . .
C39 C40 C41 120.1(4) . .
C41 C40 H40 119.9 . .
C36 C41 H41 120.2 . .
C40 C41 C36 119.5(4) . .
C40 C41 H41 120.2 . .
O5 C42 O6 124.6(4) . .
O5 C42 C39 118.8(4) . .
O6 C42 C39 116.5(4) . .
N9 C43 H43 118.4 . .
N9 C43 C44 123.1(4) . .
C44 C43 H43 118.4 . .
C43 C44 H44 120.0 . .
C43 C44 C45 120.0(4) . .
C45 C44 H44 120.0 . .
C44 C45 C48 121.1(4) . .
C46 C45 C44 117.1(4) . .
C46 C45 C48 121.8(4) . .
C45 C46 H46 120.4 . .
C45 C46 C47 119.3(4) . .
C47 C46 H46 120.4 . .
N9 C47 C46 124.1(4) . .
N9 C47 H47 118.0 . .
C46 C47 H47 118.0 . .
N10 C48 C45 119.7(4) . .
N10 C48 C49 111.5(4) . .
C49 C48 C45 128.8(4) . .
C48 C49 H49 127.5 . .
C50 C49 C48 105.0(4) . .
C50 C49 H49 127.5 . .
N11 C50 C49 105.9(4) . .
N11 C50 C51 122.3(4) . .
C49 C50 C51 131.7(4) . .
C52 C51 C50 121.4(4) . .
C55 C51 C50 121.8(4) . .
C55 C51 C52 116.9(4) . .
C51 C52 H52 120.1 . .
C53 C52 C51 119.8(4) . .
C53 C52 H52 120.1 . .
N12 C53 C52 123.1(4) . .
N12 C53 H53 118.4 . .
C52 C53 H53 118.4 . .
N12 C54 H54 118.2 . .
N12 C54 C55 123.7(4) . .
C55 C54 H54 118.2 . .
C51 C55 H55 120.1 . .
C54 C55 C51 119.7(4) . .
C54 C55 H55 120.1 . .
O9 C57 C58 116.1(5) . .
O10 C57 O9 124.7(5) . .
O10 C57 C58 119.1(5) . .
C59 C58 C57 120.5(5) . .
C63 C58 C57 120.7(5) . .
C63 C58 C59 118.8(4) . .
C58 C59 H59 119.7 . .
C60 C59 C58 120.6(4) . .
C60 C59 H59 119.7 . .
C59 C60 H60 119.9 . .
C59 C60 C61 120.2(4) . .
C61 C60 H60 119.9 . .
C60 C61 C64 120.0(4) . .
C62 C61 C60 119.3(4) . .
C62 C61 C64 120.7(4) . .
C61 C62 H62 120.1 . .
C63 C62 C61 119.8(4) . .
C63 C62 H62 120.1 . .
C58 C63 H63 119.3 . .
C62 C63 C58 121.3(5) . .
C62 C63 H63 119.3 . .
O11 C64 O12 125.5(4) . .
O11 C64 C61 117.1(4) . .
O12 C64 C61 117.4(4) . .
O13 C65 C66 116.1(4) . .
O14 C65 O13 126.2(4) . .
O14 C65 C66 117.7(4) . .
C67 C66 C65 119.2(4) . .
C71 C66 C65 121.3(4) . .
C71 C66 C67 119.5(4) . .
C66 C67 H67 119.5 . .
C68 C67 C66 121.0(4) . .
C68 C67 H67 119.5 . .
C67 C68 H68 120.3 . .
C67 C68 C69 119.4(4) . .
C69 C68 H68 120.3 . .
C68 C69 C72 118.8(4) . .
C70 C69 C68 119.9(4) . .
C70 C69 C72 121.3(4) . .
C69 C70 H70 119.7 . .
C69 C70 C71 120.6(4) . .
C71 C70 H70 119.7 . .
C66 C71 C70 119.5(4) . .
C66 C71 H71 120.3 . .
C70 C71 H71 120.3 . .
O15 C72 C69 117.0(4) . .
O16 C72 O15 123.4(4) . .
O16 C72 C69 119.7(4) . .
N13 C73 H73 118.2 . .
N13 C73 C74 123.6(4) . .
C74 C73 H73 118.2 . .
C73 C74 H74 120.3 . .
C73 C74 C75 119.4(4) . .
C75 C74 H74 120.3 . .
C74 C75 C78 121.2(4) . .
C76 C75 C74 116.8(4) . .
C76 C75 C78 121.9(4) . .
C75 C76 H76 120.0 . .
C77 C76 C75 120.0(4) . .
C77 C76 H76 120.0 . .
N13 C77 C76 123.5(4) . .
N13 C77 H77 118.3 . .
C76 C77 H77 118.3 . .
N14 C78 C75 121.1(4) . .
N14 C78 C79 106.4(4) . .
C79 C78 C75 132.4(4) . .
C78 C79 H79 127.4 . .
C78 C79 C80 105.1(4) . .
C80 C79 H79 127.4 . .
N15 C80 C79 110.8(4) . .
N15 C80 C81 117.7(4) . .
C79 C80 C81 131.2(4) . .
C82 C81 C80 118.6(4) . .
C85 C81 C80 124.9(4) . .
C85 C81 C82 116.4(4) . .
C81 C82 H82 119.8 . .
C83 C82 C81 120.4(4) . .
C83 C82 H82 119.8 . .
N16 C83 C82 123.8(4) . .
N16 C83 H83 118.1 . .
C82 C83 H83 118.1 . .
N16 C84 H84 118.0 . .
N16 C84 C85 124.0(4) . .
C85 C84 H84 118.0 . .
C81 C85 C84 119.6(4) . .
C81 C85 H85 120.2 . .
C84 C85 H85 120.2 . .
O20 C86 N20 127.7(5) . .
O20 C86 H86 116.2 . .
N20 C86 H86 116.2 . .
N20 C87 H87A 109.5 . .
N20 C87 H87B 109.5 . .
N20 C87 H87C 109.5 . .
H87A C87 H87B 109.5 . .
H87A C87 H87C 109.5 . .
H87B C87 H87C 109.5 . .
N20 C88 H88A 109.5 . .
N20 C88 H88B 109.5 . .
N20 C88 H88C 109.5 . .
H88A C88 H88B 109.5 . .
H88A C88 H88C 109.5 . .
H88B C88 H88C 109.5 . .
O19 C89 N19 129.6(11) . .
O19 C89 H89 115.2 . .
N19 C89 H89 115.2 . .
N19 C90 H90A 109.5 . .
N19 C90 H90B 109.5 . .
N19 C90 H90C 109.5 . .
H90A C90 H90B 109.5 . .
H90A C90 H90C 109.5 . .
H90B C90 H90C 109.5 . .
N19 C91 H91A 109.5 . .
N19 C91 H91B 109.5 . .
N19 C91 H91C 109.5 . .
H91A C91 H91B 109.5 . .
H91A C91 H91C 109.5 . .
H91B C91 H91C 109.5 . .
O18 C92 N18 127.6(5) . .
O18 C92 H92 116.2 . .
N18 C92 H92 116.2 . .
N18 C93 H93A 109.5 . .
N18 C93 H93B 109.5 . .
N18 C93 H93C 109.5 . .
H93A C93 H93B 109.5 . .
H93A C93 H93C 109.5 . .
H93B C93 H93C 109.5 . .
N18 C94 H94A 109.5 . .
N18 C94 H94B 109.5 . .
N18 C94 H94C 109.5 . .
H94A C94 H94B 109.5 . .
H94A C94 H94C 109.5 . .
H94B C94 H94C 109.5 . .
O17 C95 N17 125.4(5) . .
O17 C95 H95 117.3 . .
N17 C95 H95 117.3 . .
N17 C96 H96A 109.5 . .
N17 C96 H96B 109.5 . .
N17 C96 H96C 109.5 . .
H96A C96 H96B 109.5 . .
H96A C96 H96C 109.5 . .
H96B C96 H96C 109.5 . .
N17 C97 H97A 109.5 . .
N17 C97 H97B 109.5 . .
N17 C97 H97C 109.5 . .
H97A C97 H97B 109.5 . .
H97A C97 H97C 109.5 . .
H97B C97 H97C 109.5 . .
O19A C89A N19 130(2) . .
O19A C89A H89A 115.2 . .
N19 C89A H89A 115.2 . .
N19 C90A H90D 109.5 . .
N19 C90A H90E 109.5 . .
N19 C90A H90F 109.5 . .
H90D C90A H90E 109.5 . .
H90D C90A H90F 109.5 . .
H90E C90A H90F 109.5 . .
N19 C91A H91D 109.5 . .
N19 C91A H91E 109.5 . .
N19 C91A H91F 109.5 . .
H91D C91A H91E 109.5 . .
H91D C91A H91F 109.5 . .
H91E C91A H91F 109.5 . .

loop_
_geom_bond_atom_site_label_1
_geom_bond_atom_site_label_2
_geom_bond_distance
_geom_bond_site_symmetry_2
Zn1 O1 2.014(3) .
Zn1 O3 2.063(3) 4_645
Zn1 O4 2.486(3) 4_645
Zn1 O5 2.004(3) .
Zn1 N1 2.122(4) .
Zn1 N8 2.169(4) 2_655
Zn1 C14 2.597(4) 4_645
Zn2 O2 2.035(3) .
Zn2 O6 1.973(3) .
Zn2 O8 1.968(3) 4_755
Zn2 N4 2.203(4) 2_655
Zn2 N5 2.154(4) .
Zn3 O12 2.039(3) 4_755
Zn3 O14 2.005(3) 2_665
Zn3 O15 2.044(3) 4_745
Zn3 N9 2.153(3) .
Zn3 N16 2.179(4) 1_556
Zn4 O9 2.000(3) .
Zn4 O11 2.014(3) 3_455
Zn4 O13 1.981(3) .
Zn4 N12 2.207(4) .
Zn4 N13 2.170(4) .
O1 C21 1.264(5) .
O2 C21 1.234(5) .
O3 Zn1 2.063(3) 4_655
O3 C14 1.278(5) .
O4 Zn1 2.486(3) 4_655
O4 C14 1.246(5) .
O5 C42 1.232(5) .
O6 C42 1.257(5) .
O7 C35 1.227(6) .
O8 Zn2 1.968(3) 4_745
O8 C35 1.275(6) .
O9 C57 1.251(7) .
O10 C57 1.239(6) .
O11 Zn4 2.014(3) 3
O11 C64 1.243(5) .
O12 Zn3 2.039(3) 4_745
O12 C64 1.258(5) .
O13 C65 1.254(5) .
O14 Zn3 2.005(3) 2_664
O14 C65 1.239(5) .
O15 Zn3 2.044(3) 4_755
O15 C72 1.256(6) .
O16 C72 1.243(5) .
O17 C95 1.228(6) .
O18 C92 1.232(7) .
O19 C89 1.235(15) .
O20 C86 1.229(7) .
O19A C89A 1.22(2) .
N1 C1 1.337(5) .
N1 C5 1.341(5) .
N2 N3 1.332(5) .
N2 C6 1.356(6) .
N3 H3 0.8800 .
N3 C8 1.360(6) .
N4 Zn2 2.203(4) 2_654
N4 C11 1.327(6) .
N4 C12 1.341(6) .
N5 C22 1.344(6) .
N5 C26 1.342(6) .
N6 H6 0.8800 .
N6 N7 1.334(5) .
N6 C27 1.364(6) .
N7 C29 1.333(6) .
N8 Zn1 2.169(4) 2_654
N8 C32 1.328(6) .
N8 C33 1.346(6) .
N9 C43 1.351(5) .
N9 C47 1.339(5) .
N10 N11 1.339(5) .
N10 C48 1.335(5) .
N11 H11A 0.8800 .
N11 C50 1.359(5) .
N12 C53 1.349(6) .
N12 C54 1.331(6) .
N13 C73 1.339(5) .
N13 C77 1.339(6) .
N14 H14 0.8800 .
N14 N15 1.341(5) .
N14 C78 1.358(5) .
N15 C80 1.341(5) .
N16 Zn3 2.179(4) 1_554
N16 C83 1.343(5) .
N16 C84 1.336(6) .
N17 C95 1.320(6) .
N17 C96 1.457(6) .
N17 C97 1.466(6) .
N18 C92 1.319(7) .
N18 C93 1.444(7) .
N18 C94 1.444(7) .
N19 C89 1.300(8) .
N19 C90 1.504(8) .
N19 C91 1.422(8) .
N19 C89A 1.251(15) .
N19 C90A 1.473(14) .
N19 C91A 1.546(13) .
N20 C86 1.320(7) .
N20 C87 1.456(6) .
N20 C88 1.441(7) .
C1 H1 0.9500 .
C1 C2 1.373(6) .
C2 H2 0.9500 .
C2 C3 1.396(6) .
C3 C4 1.394(6) .
C3 C6 1.463(6) .
C4 H4 0.9500 .
C4 C5 1.371(6) .
C5 H5 0.9500 .
C6 C7 1.405(6) .
C7 H7 0.9500 .
C7 C8 1.377(6) .
C8 C9 1.468(6) .
C9 C10 1.379(6) .
C9 C13 1.383(6) .
C10 H10 0.9500 .
C10 C11 1.384(6) .
C11 H11 0.9500 .
C12 H12 0.9500 .
C12 C13 1.374(6) .
C13 H13 0.9500 .
C14 Zn1 2.597(4) 4_655
C14 C15 1.501(6) .
C15 C16 1.387(6) .
C15 C20 1.381(6) .
C16 H16 0.9500 .
C16 C17 1.392(6) .
C17 H17 0.9500 .
C17 C18 1.387(6) .
C18 C19 1.404(6) .
C18 C21 1.507(6) .
C19 H19 0.9500 .
C19 C20 1.390(6) .
C20 H20 0.9500 .
C22 H22 0.9500 .
C22 C23 1.367(6) .
C23 H23 0.9500 .
C23 C24 1.393(6) .
C24 C25 1.389(6) .
C24 C27 1.452(6) .
C25 H25 0.9500 .
C25 C26 1.379(6) .
C26 H26 0.9500 .
C27 C28 1.384(6) .
C28 H28 0.9500 .
C28 C29 1.391(6) .
C29 C30 1.478(6) .
C30 C31 1.387(6) .
C30 C34 1.400(6) .
C31 H31 0.9500 .
C31 C32 1.390(6) .
C32 H32 0.9500 .
C33 H33 0.9500 .
C33 C34 1.367(6) .
C34 H34 0.9500 .
C35 C36 1.508(6) .
C36 C37 1.375(7) .
C36 C41 1.399(6) .
C37 H37 0.9500 .
C37 C38 1.383(6) .
C38 H38 0.9500 .
C38 C39 1.392(6) .
C39 C40 1.381(6) .
C39 C42 1.502(6) .
C40 H40 0.9500 .
C40 C41 1.388(6) .
C41 H41 0.9500 .
C43 H43 0.9500 .
C43 C44 1.370(6) .
C44 H44 0.9500 .
C44 C45 1.399(6) .
C45 C46 1.382(6) .
C45 C48 1.468(6) .
C46 H46 0.9500 .
C46 C47 1.382(6) .
C47 H47 0.9500 .
C48 C49 1.405(6) .
C49 H49 0.9500 .
C49 C50 1.377(6) .
C50 C51 1.466(6) .
C51 C52 1.393(6) .
C51 C55 1.386(6) .
C52 H52 0.9500 .
C52 C53 1.381(6) .
C53 H53 0.9500 .
C54 H54 0.9500 .
C54 C55 1.383(6) .
C55 H55 0.9500 .
C57 C58 1.522(6) .
C58 C59 1.380(7) .
C58 C63 1.379(6) .
C59 H59 0.9500 .
C59 C60 1.376(6) .
C60 H60 0.9500 .
C60 C61 1.393(6) .
C61 C62 1.381(7) .
C61 C64 1.505(6) .
C62 H62 0.9500 .
C62 C63 1.376(6) .
C63 H63 0.9500 .
C65 C66 1.500(6) .
C66 C67 1.388(6) .
C66 C71 1.388(6) .
C67 H67 0.9500 .
C67 C68 1.375(6) .
C68 H68 0.9500 .
C68 C69 1.391(6) .
C69 C70 1.379(6) .
C69 C72 1.521(6) .
C70 H70 0.9500 .
C70 C71 1.390(6) .
C71 H71 0.9500 .
C73 H73 0.9500 .
C73 C74 1.381(6) .
C74 H74 0.9500 .
C74 C75 1.393(6) .
C75 C76 1.391(6) .
C75 C78 1.471(6) .
C76 H76 0.9500 .
C76 C77 1.373(6) .
C77 H77 0.9500 .
C78 C79 1.376(6) .
C79 H79 0.9500 .
C79 C80 1.413(6) .
C80 C81 1.482(6) .
C81 C82 1.384(6) .
C81 C85 1.382(6) .
C82 H82 0.9500 .
C82 C83 1.368(6) .
C83 H83 0.9500 .
C84 H84 0.9500 .
C84 C85 1.385(6) .
C85 H85 0.9500 .
C86 H86 0.9500 .
C87 H87A 0.9800 .
C87 H87B 0.9800 .
C87 H87C 0.9800 .
C88 H88A 0.9800 .
C88 H88B 0.9800 .
C88 H88C 0.9800 .
C89 H89 0.9500 .
C90 H90A 0.9800 .
C90 H90B 0.9800 .
C90 H90C 0.9800 .
C91 H91A 0.9800 .
C91 H91B 0.9800 .
C91 H91C 0.9800 .
C92 H92 0.9500 .
C93 H93A 0.9800 .
C93 H93B 0.9800 .
C93 H93C 0.9800 .
C94 H94A 0.9800 .
C94 H94B 0.9800 .
C94 H94C 0.9800 .
C95 H95 0.9500 .
C96 H96A 0.9800 .
C96 H96B 0.9800 .
C96 H96C 0.9800 .
C97 H97A 0.9800 .
C97 H97B 0.9800 .
C97 H97C 0.9800 .
C89A H89A 0.9500 .
C90A H90D 0.9800 .
C90A H90E 0.9800 .
C90A H90F 0.9800 .
C91A H91D 0.9800 .
C91A H91E 0.9800 .
C91A H91F 0.9800 .

loop_
_geom_hbond_atom_site_label_D
_geom_hbond_atom_site_label_H
_geom_hbond_atom_site_label_A
_geom_hbond_distance_DH
_geom_hbond_distance_HA
_geom_hbond_distance_DA
_geom_hbond_angle_DHA
_geom_hbond_site_symmetry_A
N3 H3 O19A 0.88 1.79 2.66(4) 171.2 3_545
N6 H6 O16 0.88 1.83 2.687(5) 164.3 1_545
N11 H11A O17 0.88 1.96 2.811(5) 162.3 .
N14 H14 O4 0.88 1.94 2.752(5) 153.3 2_664

loop_
_geom_torsion_atom_site_label_1
_geom_torsion_atom_site_label_2
_geom_torsion_atom_site_label_3
_geom_torsion_atom_site_label_4
_geom_torsion
_geom_torsion_site_symmetry_1
Zn1 O1 C21 O2 14.5(7) .
Zn1 O1 C21 C18 -166.2(3) .
Zn1 O3 C14 O4 10.7(5) 4_655
Zn1 O3 C14 C15 -167.0(3) 4_655
Zn1 O4 C14 O3 -8.9(4) 4_655
Zn1 O4 C14 C15 168.8(4) 4_655
Zn1 O5 C42 O6 56.8(10) .
Zn1 O5 C42 C39 -125.8(7) .
Zn1 N1 C1 C2 -177.7(4) .
Zn1 N1 C5 C4 177.9(3) .
Zn1 N8 C32 C31 167.7(3) 2_654
Zn1 N8 C33 C34 -167.8(4) 2_654
Zn1 C14 C15 C16 -45.7(14) 4_655
Zn1 C14 C15 C20 131.9(10) 4_655
Zn2 O2 C21 O1 -37.8(8) .
Zn2 O2 C21 C18 143.0(4) .
Zn2 O6 C42 O5 1.1(6) .
Zn2 O6 C42 C39 -176.4(3) .
Zn2 O8 C35 O7 2.1(7) 4_745
Zn2 O8 C35 C36 179.8(3) 4_745
Zn2 N4 C11 C10 178.3(4) 2_654
Zn2 N4 C12 C13 179.7(4) 2_654
Zn2 N5 C22 C23 -172.8(4) .
Zn2 N5 C26 C25 173.4(3) .
Zn3 O12 C64 O11 -24.6(6) 4_745
Zn3 O12 C64 C61 154.3(3) 4_745
Zn3 O14 C65 O13 21.1(10) 2_664
Zn3 O14 C65 C66 -160.8(5) 2_664
Zn3 O15 C72 O16 0.0(5) 4_755
Zn3 O15 C72 C69 -178.3(3) 4_755
Zn3 N9 C43 C44 -173.8(3) .
Zn3 N9 C47 C46 174.1(3) .
Zn3 N16 C83 C82 -177.5(4) 1_554
Zn3 N16 C84 C85 175.6(4) 1_554
Zn4 O9 C57 O10 -14.8(7) .
Zn4 O9 C57 C58 163.5(3) .
Zn4 O11 C64 O12 3.4(10) 3
Zn4 O11 C64 C61 -175.6(5) 3
Zn4 O13 C65 O14 6.4(7) .
Zn4 O13 C65 C66 -171.8(3) .
Zn4 N12 C53 C52 -170.0(4) .
Zn4 N12 C54 C55 169.2(4) .
Zn4 N13 C73 C74 -174.5(3) .
Zn4 N13 C77 C76 175.1(4) .
O3 C14 C15 C16 -4.5(6) .
O3 C14 C15 C20 173.1(4) .
O4 C14 C15 C16 177.8(4) .
O4 C14 C15 C20 -4.6(7) .
O7 C35 C36 C37 -3.2(8) .
O7 C35 C36 C41 176.0(5) .
O8 C35 C36 C37 178.9(5) .
O8 C35 C36 C41 -1.8(7) .
O9 C57 C58 C59 173.8(5) .
O9 C57 C58 C63 -7.4(7) .
O10 C57 C58 C59 -7.8(7) .
O10 C57 C58 C63 171.0(5) .
O13 C65 C66 C67 13.4(6) .
O13 C65 C66 C71 -168.8(4) .
O14 C65 C66 C67 -164.9(4) .
O14 C65 C66 C71 12.9(6) .
N1 C1 C2 C3 -1.1(7) .
N2 N3 C8 C7 0.8(5) .
N2 N3 C8 C9 -173.7(4) .
N2 C6 C7 C8 1.8(5) .
N3 N2 C6 C3 173.9(4) .
N3 N2 C6 C7 -1.3(5) .
N3 C8 C9 C10 -167.3(5) .
N3 C8 C9 C13 15.9(7) .
N4 C12 C13 C9 1.1(8) .
N5 C22 C23 C24 -1.1(8) .
N6 N7 C29 C28 0.3(5) .
N6 N7 C29 C30 -177.0(4) .
N6 C27 C28 C29 0.6(5) .
N7 N6 C27 C24 178.6(4) .
N7 N6 C27 C28 -0.4(5) .
N7 C29 C30 C31 176.0(4) .
N7 C29 C30 C34 -2.7(7) .
N8 C33 C34 C30 -0.5(8) .
N9 C43 C44 C45 -0.3(7) .
N10 N11 C50 C49 0.0(5) .
N10 N11 C50 C51 -177.2(4) .
N10 C48 C49 C50 -0.2(5) .
N11 N10 C48 C45 178.6(4) .
N11 N10 C48 C49 0.2(5) .
N11 C50 C51 C52 -5.3(7) .
N11 C50 C51 C55 173.5(4) .
N12 C54 C55 C51 -0.1(8) .
N13 C73 C74 C75 -0.3(7) .
N14 N15 C80 C79 0.4(5) .
N14 N15 C80 C81 -174.0(4) .
N14 C78 C79 C80 0.3(5) .
N15 N14 C78 C75 175.9(4) .
N15 N14 C78 C79 -0.1(5) .
N15 C80 C81 C82 5.0(6) .
N15 C80 C81 C85 -178.4(4) .
N16 C84 C85 C81 0.5(7) .
C1 N1 C5 C4 -1.8(7) .
C1 C2 C3 C4 -0.1(7) .
C1 C2 C3 C6 -177.5(4) .
C2 C3 C4 C5 0.3(6) .
C2 C3 C6 N2 -1.2(6) .
C2 C3 C6 C7 172.9(4) .
C3 C4 C5 N1 0.6(7) .
C3 C6 C7 C8 -172.7(4) .
C4 C3 C6 N2 -178.4(4) .
C4 C3 C6 C7 -4.4(7) .
C5 N1 C1 C2 2.0(7) .
C6 N2 N3 C8 0.3(5) .
C6 C3 C4 C5 177.7(4) .
C6 C7 C8 N3 -1.5(5) .
C6 C7 C8 C9 172.1(5) .
C7 C8 C9 C10 20.0(8) .
C7 C8 C9 C13 -156.9(5) .
C8 C9 C10 C11 -179.8(5) .
C8 C9 C13 C12 178.3(5) .
C9 C10 C11 N4 2.1(8) .
C10 C9 C13 C12 1.4(7) .
C11 N4 C12 C13 -2.0(7) .
C12 N4 C11 C10 0.3(8) .
C13 C9 C10 C11 -2.9(7) .
C14 C15 C16 C17 176.2(4) .
C14 C15 C20 C19 -175.2(4) .
C15 C16 C17 C18 -1.1(7) .
C16 C15 C20 C19 2.4(7) .
C16 C17 C18 C19 2.6(7) .
C16 C17 C18 C21 -176.9(4) .
C17 C18 C19 C20 -1.7(6) .
C17 C18 C21 O1 -4.3(6) .
C17 C18 C21 O2 175.0(4) .
C18 C19 C20 C15 -0.8(7) .
C19 C18 C21 O1 176.2(4) .
C19 C18 C21 O2 -4.5(6) .
C20 C15 C16 C17 -1.4(7) .
C21 C18 C19 C20 177.8(4) .
C22 N5 C26 C25 0.3(7) .
C22 C23 C24 C25 1.2(7) .
C22 C23 C24 C27 -178.3(4) .
C23 C24 C25 C26 -0.7(7) .
C23 C24 C27 N6 -1.9(7) .
C23 C24 C27 C28 176.8(5) .
C24 C25 C26 N5 -0.1(7) .
C24 C27 C28 C29 -178.3(5) .
C25 C24 C27 N6 178.5(4) .
C25 C24 C27 C28 -2.7(8) .
C26 N5 C22 C23 0.3(7) .
C27 N6 N7 C29 0.1(5) .
C27 C24 C25 C26 178.9(4) .
C27 C28 C29 N7 -0.6(5) .
C27 C28 C29 C30 176.2(5) .
C28 C29 C30 C31 -0.7(8) .
C28 C29 C30 C34 -179.4(5) .
C29 C30 C31 C32 -174.7(4) .
C29 C30 C34 C33 175.4(5) .
C30 C31 C32 N8 -0.8(7) .
C31 C30 C34 C33 -3.5(7) .
C32 N8 C33 C34 3.9(7) .
C33 N8 C32 C31 -3.2(7) .
C34 C30 C31 C32 4.1(7) .
C35 C36 C37 C38 179.5(4) .
C35 C36 C41 C40 179.5(5) .
C36 C37 C38 C39 0.4(7) .
C37 C36 C41 C40 -1.3(7) .
C37 C38 C39 C40 0.0(7) .
C37 C38 C39 C42 -178.6(4) .
C38 C39 C40 C41 -1.0(7) .
C38 C39 C42 O5 8.2(6) .
C38 C39 C42 O6 -174.1(4) .
C39 C40 C41 C36 1.7(7) .
C40 C39 C42 O5 -170.3(4) .
C40 C39 C42 O6 7.3(6) .
C41 C36 C37 C38 0.2(8) .
C42 C39 C40 C41 177.5(4) .
C43 N9 C47 C46 0.4(6) .
C43 C44 C45 C46 0.3(6) .
C43 C44 C45 C48 -179.1(4) .
C44 C45 C46 C47 0.0(6) .
C44 C45 C48 N10 -2.9(6) .
C44 C45 C48 C49 175.1(4) .
C45 C46 C47 N9 -0.4(7) .
C45 C48 C49 C50 -178.4(4) .
C46 C45 C48 N10 177.7(4) .
C46 C45 C48 C49 -4.3(7) .
C47 N9 C43 C44 -0.1(6) .
C48 N10 N11 C50 -0.1(5) .
C48 C45 C46 C47 179.4(4) .
C48 C49 C50 N11 0.2(5) .
C48 C49 C50 C51 177.0(4) .
C49 C50 C51 C52 178.4(5) .
C49 C50 C51 C55 -2.9(8) .
C50 C51 C52 C53 175.9(4) .
C50 C51 C55 C54 -175.8(4) .
C51 C52 C53 N12 -0.2(8) .
C52 C51 C55 C54 3.0(7) .
C53 N12 C54 C55 -2.9(7) .
C54 N12 C53 C52 3.1(7) .
C55 C51 C52 C53 -2.9(7) .
C57 C58 C59 C60 179.9(4) .
C57 C58 C63 C62 -178.5(4) .
C58 C59 C60 C61 -1.3(7) .
C59 C58 C63 C62 0.3(7) .
C59 C60 C61 C62 0.0(7) .
C59 C60 C61 C64 177.1(4) .
C60 C61 C62 C63 1.4(7) .
C60 C61 C64 O11 -12.6(6) .
C60 C61 C64 O12 168.3(4) .
C61 C62 C63 C58 -1.6(7) .
C62 C61 C64 O11 164.5(4) .
C62 C61 C64 O12 -14.6(6) .
C63 C58 C59 C60 1.1(7) .
C64 C61 C62 C63 -175.7(4) .
C65 C66 C67 C68 177.2(4) .
C65 C66 C71 C70 -178.5(4) .
C66 C67 C68 C69 1.2(7) .
C67 C66 C71 C70 -0.7(7) .
C67 C68 C69 C70 -0.5(7) .
C67 C68 C69 C72 -178.5(4) .
C68 C69 C70 C71 -0.8(7) .
C68 C69 C72 O15 8.3(6) .
C68 C69 C72 O16 -170.1(4) .
C69 C70 C71 C66 1.4(7) .
C70 C69 C72 O15 -169.7(4) .
C70 C69 C72 O16 11.9(7) .
C71 C66 C67 C68 -0.6(7) .
C72 C69 C70 C71 177.1(4) .
C73 N13 C77 C76 -0.6(7) .
C73 C74 C75 C76 -0.9(6) .
C73 C74 C75 C78 -179.4(4) .
C74 C75 C76 C77 1.4(6) .
C74 C75 C78 N14 0.0(6) .
C74 C75 C78 C79 174.9(4) .
C75 C76 C77 N13 -0.6(7) .
C75 C78 C79 C80 -175.0(4) .
C76 C75 C78 N14 -178.3(4) .
C76 C75 C78 C79 -3.5(7) .
C77 N13 C73 C74 1.1(7) .
C78 N14 N15 C80 -0.1(5) .
C78 C75 C76 C77 179.8(4) .
C78 C79 C80 N15 -0.5(5) .
C78 C79 C80 C81 172.9(4) .
C79 C80 C81 C82 -168.0(5) .
C79 C80 C81 C85 8.6(7) .
C80 C81 C82 C83 174.3(4) .
C80 C81 C85 C84 -175.6(4) .
C81 C82 C83 N16 2.8(8) .
C82 C81 C85 C84 1.2(7) .
C83 N16 C84 C85 -0.6(7) .
C84 N16 C83 C82 -1.0(7) .
C85 C81 C82 C83 -2.7(7) .
C87 N20 C86 O20 -1.3(9) .
C88 N20 C86 O20 179.3(6) .
C89 N19 C89A O19A 0(3) .
C90 N19 C89 O19 -0.4(18) .
C90 N19 C89A O19A 172(4) .
C91 N19 C89 O19 178.5(17) .
C93 N18 C92 O18 -179.6(6) .
C94 N18 C92 O18 0.4(9) .
C96 N17 C95 O17 3.0(8) .
C97 N17 C95 O17 179.4(5) .
C89A N19 C89 O19 7.8(18) .
C90A N19 C89A O19A -177(3) .
C91A N19 C89 O19 -178.5(19) .
C91A N19 C89A O19A -6(4) .

loop_
_twin_individual_id
_twin_individual_mass_fraction_refined
1 0.512(9)
2 0.488(9)
